data_4113538
loop_
_publ_author_name
'Michel Guerro'
'Roger Carlier'
'Kamal Boubekeur'
'Dominique Lorcy'
'Philippe Hapiot'

_publ_section_title
;
 Cyclic Vinylogous TTF: a Potential Molecular Clip Triggered by Electron
 Transfer
;
_journal_name_full 'Journal of the American Chemical Society'
_journal_page_first 3159
_journal_page_last 3167
_journal_paper_doi 10.1021/ja0289090
_journal_volume 125
_journal_year 2003
_chemical_formula_sum 'C28 H28 I6 O2 S6'
_chemical_formula_weight 1350.26
_chemical_name_common '(C28 H28 O2 S6) (I3)2'
_chemical_name_systematic
; 
 ? 
;
_space_group_IT_number 13
_symmetry_cell_setting monoclinic
_symmetry_space_group_name_Hall '-P 2yac'
_symmetry_space_group_name_H-M 'P 1 2/n 1'
_atom_sites_solution_hydrogens geom
_atom_sites_solution_primary direct
_atom_sites_solution_secondary difmap
_audit_creation_method SHELXL-97
_cell_angle_alpha 90.00
_cell_angle_beta 94.27(3)
_cell_angle_gamma 90.00
_cell_formula_units_Z 2
_cell_length_a 7.9934(16)
_cell_length_b 13.652(3)
_cell_length_c 18.487(4)
_cell_measurement_reflns_used 2000
_cell_measurement_temperature 293(2)
_cell_measurement_theta_max 26.55
_cell_measurement_theta_min 1.49
_cell_volume 2011.8(7)
_computing_cell_refinement 'SELECT (Stoe IPDS)'
_computing_data_collection 'EXPOSE (Stoe IPDS)'
_computing_data_reduction 'INTEGRATE (Stoe IPDS)'
_computing_molecular_graphics 'DIAMOND (Brandenburg, 1999)'
_computing_publication_material 'SHELXL-97 (Sheldrick, 1997)'
_computing_structure_refinement 'SHELXL-97 (Sheldrick, 1997)'
_computing_structure_solution 'SHELXS-97 (Sheldrick, 1990)'
_diffrn_ambient_temperature 293(2)
_diffrn_detector_area_resol_mean 6.66
_diffrn_measured_fraction_theta_full 0.995
_diffrn_measured_fraction_theta_max 0.995
_diffrn_measurement_device_type 'Stoe IPDS'
_diffrn_measurement_method 'Rotation, \D\f=1.%'
_diffrn_radiation_detector 'area detector'
_diffrn_radiation_monochromator graphite
_diffrn_radiation_source 'fine-focus sealed tube'
_diffrn_radiation_type MoK\a
_diffrn_radiation_wavelength 0.71073
_diffrn_reflns_av_R_equivalents 0.0457
_diffrn_reflns_av_sigmaI/netI 0.0219
_diffrn_reflns_limit_h_max 10
_diffrn_reflns_limit_h_min -10
_diffrn_reflns_limit_k_max 17
_diffrn_reflns_limit_k_min -17
_diffrn_reflns_limit_l_max 23
_diffrn_reflns_limit_l_min 0
_diffrn_reflns_number 5739
_diffrn_reflns_theta_full 26.55
_diffrn_reflns_theta_max 26.55
_diffrn_reflns_theta_min 1.49
_diffrn_standards_decay_% 0
_exptl_absorpt_coefficient_mu 4.968
_exptl_absorpt_correction_T_max 0.7835
_exptl_absorpt_correction_T_min 0.5255
_exptl_absorpt_correction_type numerical
_exptl_absorpt_process_details 'FACEIT (Stoe IPDS)'
_exptl_crystal_colour black
_exptl_crystal_density_diffrn 2.229
_exptl_crystal_description plate
_exptl_crystal_F_000 1252
_exptl_crystal_size_max 0.32
_exptl_crystal_size_mid 0.11
_exptl_crystal_size_min 0.05
_refine_diff_density_max 0.624
_refine_diff_density_min -1.035
_refine_diff_density_rms 0.120
_refine_ls_extinction_method none
_refine_ls_goodness_of_fit_ref 0.889
_refine_ls_hydrogen_treatment mixed
_refine_ls_matrix_type full
_refine_ls_number_parameters 199
_refine_ls_number_reflns 4189
_refine_ls_number_restraints 5
_refine_ls_restrained_S_all 0.889
_refine_ls_R_factor_all 0.0971
_refine_ls_R_factor_gt 0.0366
_refine_ls_shift/su_max 0.001
_refine_ls_shift/su_mean 0.000
_refine_ls_structure_factor_coef Fsqd
_refine_ls_weighting_details 'calc w=1/[\s^2^(Fo^2^)+(0.0642P)^2^+0.0000P] where P=(Fo^2^+2Fc^2^)/3'
_refine_ls_weighting_scheme calc
_refine_ls_wR_factor_gt 0.0803
_refine_ls_wR_factor_ref 0.0969
_reflns_number_gt 3431
_reflns_number_total 4189
_reflns_threshold_expression >2sigma(I)
_cod_data_source_file ja0289090si20021220_104545_4.cif
_cod_data_source_block 2d(4)2+
_cod_original_sg_symbol_H-M 'P 2/n'
_cod_database_code 4113538

loop_
_symmetry_equiv_pos_as_xyz
'x, y, z'
'-x+1/2, y, -z+1/2'
'-x, -y, -z'
'x-1/2, -y, z-1/2'

loop_
_atom_site_label
_atom_site_type_symbol
_atom_site_fract_x
_atom_site_fract_y
_atom_site_fract_z
_atom_site_U_iso_or_equiv
_atom_site_adp_type
_atom_site_occupancy
_atom_site_symmetry_multiplicity
_atom_site_calc_flag
_atom_site_refinement_flags
I1 I 0.06363(9) 0.17939(5) 0.43181(4) 0.0629(2) Uani 1 1 d .
I2 I 0.14591(10) -0.02505(6) 0.39053(4) 0.0706(3) Uani 1 1 d .
I3 I -0.01306(15) 0.37695(7) 0.46535(6) 0.1141(4) Uani 1 1 d .
S1 S -0.0351(4) 0.1092(2) 0.23387(14) 0.0634(8) Uani 1 1 d .
S2 S -0.1546(3) 0.02987(19) 0.09830(12) 0.0555(7) Uani 1 1 d .
S3 S 0.0863(4) 0.2970(2) 0.16980(17) 0.0803(9) Uani 1 1 d .
C1 C -0.1342(11) 0.0169(6) 0.1888(4) 0.042(2) Uani 1 1 d .
C2 C -0.2001(12) -0.0726(6) 0.2223(5) 0.046(2) Uani 1 1 d .
C3 C -0.0684(12) 0.1445(7) 0.0934(5) 0.052(3) Uani 1 1 d .
C4 C -0.0152(12) 0.1839(7) 0.1593(5) 0.054(3) Uani 1 1 d .
C5 C -0.1417(14) -0.1661(8) 0.1895(5) 0.055(3) Uani 1 1 d .
C6 C 0.0278(14) -0.1836(8) 0.1925(6) 0.069(3) Uani 1 1 d .
H6 H 0.1021 -0.1368 0.2125 0.083 Uiso 1 1 calc R
C7 C 0.4104(17) -0.2708(9) 0.3341(6) 0.080(4) Uani 1 1 d .
H7 H 0.2952 -0.2815 0.3318 0.097 Uiso 1 1 calc R
C8 C 0.5159(19) -0.3401(9) 0.3632(7) 0.080(4) Uani 1 1 d D
C9 C -0.188(2) -0.3230(9) 0.1307(6) 0.087(4) Uani 1 1 d .
H9 H -0.2610 -0.3691 0.1090 0.104 Uiso 1 1 calc R
C10 C -0.2497(16) -0.2348(8) 0.1579(6) 0.070(3) Uani 1 1 d .
H10 H -0.3646 -0.2229 0.1545 0.084 Uiso 1 1 calc R
C11 C -0.022(2) 0.3602(11) 0.2324(10) 0.126(6) Uani 1 1 d .
H11A H 0.0000 0.3268 0.2785 0.151 Uiso 1 1 calc R
H11B H 0.0298 0.4242 0.2378 0.151 Uiso 1 1 calc R
C12 C -0.191(2) 0.3757(18) 0.2244(12) 0.202(11) Uani 1 1 d .
H12A H -0.2325 0.3282 0.1884 0.242 Uiso 1 1 calc R
H12B H -0.2034 0.4391 0.2010 0.242 Uiso 1 1 calc R
C13 C -0.0602(14) 0.1926(7) 0.0213(5) 0.064(3) Uani 1 1 d .
H13A H -0.1060 0.1494 -0.0161 0.096 Uiso 1 1 calc R
H13B H 0.0546 0.2070 0.0134 0.096 Uiso 1 1 calc R
H13C H -0.1238 0.2523 0.0202 0.096 Uiso 1 1 calc R
C14A C 0.505(6) -0.470(2) 0.4480(14) 0.179(19) Uani 0.50 1 d PD
H14A H 0.6207 -0.4541 0.4600 0.268 Uiso 0.50 1 calc PR
H14B H 0.4924 -0.5394 0.4431 0.268 Uiso 0.50 1 calc PR
H14C H 0.4388 -0.4468 0.4859 0.268 Uiso 0.50 1 calc PR
O1 O 0.4531(18) -0.4266(7) 0.3860(6) 0.140(5) Uani 1 1 d D
C14B C 0.291(3) -0.4572(18) 0.3798(18) 0.16(2) Uani 0.50 1 d PD
H14D H 0.2355 -0.4308 0.3363 0.239 Uiso 0.50 1 calc PR
H14E H 0.2353 -0.4351 0.4211 0.239 Uiso 0.50 1 calc PR
H14F H 0.2880 -0.5275 0.3777 0.239 Uiso 0.50 1 calc PR

loop_
_atom_site_aniso_label
_atom_site_aniso_U_11
_atom_site_aniso_U_22
_atom_site_aniso_U_33
_atom_site_aniso_U_23
_atom_site_aniso_U_13
_atom_site_aniso_U_12
I1 0.0565(4) 0.0760(5) 0.0570(4) -0.0044(4) 0.0095(3) -0.0090(4)
I2 0.0713(5) 0.0719(5) 0.0690(5) 0.0042(4) 0.0088(4) 0.0102(4)
I3 0.1399(10) 0.0869(7) 0.1141(8) -0.0331(6) 0.0007(7) 0.0077(6)
S1 0.077(2) 0.0675(18) 0.0457(15) -0.0006(13) 0.0061(14) -0.0103(15)
S2 0.0658(18) 0.0597(16) 0.0419(14) -0.0006(13) 0.0089(13) -0.0028(14)
S3 0.086(2) 0.069(2) 0.088(2) -0.0150(17) 0.0206(18) -0.0230(17)
C1 0.039(5) 0.047(6) 0.040(5) -0.007(4) 0.006(4) 0.007(4)
C2 0.051(6) 0.043(5) 0.047(6) 0.000(4) 0.011(5) 0.002(5)
C3 0.040(6) 0.064(7) 0.054(6) 0.005(5) 0.013(5) 0.001(5)
C4 0.055(7) 0.050(6) 0.057(6) 0.005(5) 0.013(5) -0.002(5)
C5 0.065(7) 0.064(7) 0.037(5) 0.014(5) 0.015(5) 0.009(6)
C6 0.071(8) 0.067(7) 0.074(7) 0.002(6) 0.027(6) 0.010(6)
C7 0.099(10) 0.067(8) 0.081(9) -0.017(7) 0.045(8) -0.035(8)
C8 0.105(12) 0.058(8) 0.080(9) 0.002(7) 0.024(8) -0.009(8)
C9 0.127(13) 0.062(8) 0.072(8) -0.013(7) 0.009(8) 0.004(8)
C10 0.072(8) 0.077(8) 0.060(7) -0.014(6) -0.004(6) 0.000(7)
C11 0.111(13) 0.100(11) 0.174(16) -0.023(10) 0.047(12) -0.015(9)
C12 0.073(14) 0.33(3) 0.20(2) 0.00(2) 0.023(13) 0.062(16)
C13 0.073(8) 0.071(7) 0.049(6) 0.018(6) 0.006(5) -0.011(6)
C14A 0.31(7) 0.08(2) 0.15(3) -0.02(2) 0.01(4) 0.03(3)
O1 0.230(15) 0.064(6) 0.130(9) 0.023(6) 0.046(9) -0.028(8)
C14B 0.16(3) 0.065(18) 0.27(5) -0.01(2) 0.17(4) -0.06(2)

loop_
_atom_type_symbol
_atom_type_description
_atom_type_scat_dispersion_real
_atom_type_scat_dispersion_imag
_atom_type_scat_source
C C 0.0033 0.0016 'International Tables Vol C Tables 4.2.6.8 and 6.1.1.4'
H H 0.0000 0.0000 'International Tables Vol C Tables 4.2.6.8 and 6.1.1.4'
O O 0.0106 0.0060 'International Tables Vol C Tables 4.2.6.8 and 6.1.1.4'
S S 0.1246 0.1234 'International Tables Vol C Tables 4.2.6.8 and 6.1.1.4'
I I -0.4742 1.8119 'International Tables Vol C Tables 4.2.6.8 and 6.1.1.4'

loop_
_geom_angle_atom_site_label_1
_geom_angle_atom_site_label_2
_geom_angle_atom_site_label_3
_geom_angle
_geom_angle_site_symmetry_1
_geom_angle_site_symmetry_3
I3 I1 I2 177.68(4) . .
C1 S1 C4 96.6(5) . .
C1 S2 C3 98.0(5) . .
C11 S3 C4 105.3(6) . .
C2 C1 S1 125.5(6) . .
C2 C1 S2 119.4(7) . .
S1 C1 S2 115.0(5) . .
C2 C2 C1 124.5(4) 2_455 .
C2 C2 C5 121.8(5) 2_455 .
C1 C2 C5 113.7(7) . .
C4 C3 C13 126.2(9) . .
C4 C3 S2 114.2(7) . .
C13 C3 S2 119.6(8) . .
C3 C4 S1 115.9(7) . .
C3 C4 S3 123.8(7) . .
S1 C4 S3 120.1(6) . .
C6 C5 C10 119.0(10) . .
C6 C5 C2 117.9(10) . .
C10 C5 C2 123.2(10) . .
C5 C6 C7 120.6(12) . 2
C5 C6 H6 119.7 . .
C7 C6 H6 119.7 2 .
C8 C7 C6 120.7(12) . 2
C8 C7 H7 119.6 . .
C6 C7 H7 119.6 2 .
O1 C8 C7 119.7(13) . .
O1 C8 C9 120.4(13) . 2
C7 C8 C9 119.9(11) . 2
C8 C9 C10 119.1(12) 2 .
C8 C9 H9 120.5 2 .
C10 C9 H9 120.5 . .
C5 C10 C9 120.6(12) . .
C5 C10 H10 119.7 . .
C9 C10 H10 119.7 . .
C12 C11 S3 123.2(16) . .
C12 C11 H11A 106.5 . .
S3 C11 H11A 106.5 . .
C12 C11 H11B 106.5 . .
S3 C11 H11B 106.5 . .
H11A C11 H11B 106.5 . .
C11 C12 C12 130(3) . 2_455
C11 C12 H12A 104.7 . .
C12 C12 H12A 104.7 2_455 .
C11 C12 H12B 104.7 . .
C12 C12 H12B 104.7 2_455 .
H12A C12 H12B 105.7 . .
C3 C13 H13A 109.5 . .
C3 C13 H13B 109.5 . .
H13A C13 H13B 109.5 . .
C3 C13 H13C 109.5 . .
H13A C13 H13C 109.5 . .
H13B C13 H13C 109.5 . .
O1 C14A H14A 109.5 . .
O1 C14A H14B 109.5 . .
H14A C14A H14B 109.5 . .
O1 C14A H14C 109.5 . .
H14A C14A H14C 109.5 . .
H14B C14A H14C 109.5 . .
C14B O1 C14A 100(2) . .
C14B O1 C8 127.8(17) . .
C14A O1 C8 124(2) . .
O1 C14B H14D 109.5 . .
O1 C14B H14E 109.5 . .
H14D C14B H14E 109.5 . .
O1 C14B H14F 109.5 . .
H14D C14B H14F 109.5 . .
H14E C14B H14F 109.5 . .

loop_
_geom_bond_atom_site_label_1
_geom_bond_atom_site_label_2
_geom_bond_distance
_geom_bond_site_symmetry_2
I1 I3 2.8445(13) .
I1 I2 2.9797(12) .
S1 C1 1.677(9) .
S1 C4 1.732(9) .
S2 C1 1.679(9) .
S2 C3 1.715(10) .
S3 C11 1.728(14) .
S3 C4 1.748(10) .
C1 C2 1.483(12) .
C2 C2 1.345(16) 2_455
C2 C5 1.501(12) .
C3 C4 1.370(13) .
C3 C13 1.491(13) .
C5 C6 1.373(14) .
C5 C10 1.376(14) .
C6 C7 1.393(14) 2
C6 H6 0.9300 .
C7 C8 1.352(16) .
C7 C6 1.393(14) 2
C7 H7 0.9300 .
C8 O1 1.362(11) .
C8 C9 1.390(17) 2
C9 C8 1.390(17) 2
C9 C10 1.408(15) .
C9 H9 0.9300 .
C10 H10 0.9300 .
C11 C12 1.363(19) .
C11 H11A 0.9700 .
C11 H11B 0.9700 .
C12 C12 1.38(3) 2_455
C12 H12A 0.9700 .
C12 H12B 0.9700 .
C13 H13A 0.9600 .
C13 H13B 0.9600 .
C13 H13C 0.9600 .
C14A O1 1.328(17) .
C14A H14A 0.9600 .
C14A H14B 0.9600 .
C14A H14C 0.9600 .
O1 C14B 1.358(17) .
C14B H14D 0.9600 .
C14B H14E 0.9600 .
C14B H14F 0.9600 .
